data_2009379
loop_
_publ_author_name
'Nierlich, M.'
'Lance, M.'
'Vigner, D.'
'Strzalko, T.'
'Wartski, L.'

_publ_section_title
;
 Structure of <i>trans</i>-methyl
 {2-[(cyano)(phenylthio)methyl]-3-oxocyclopentyl}acetate,
 C~16~H~17~NO~3~S
;
_journal_issue 1
_journal_name_full 'Acta Crystallographica Section C'
_journal_page_first 131
_journal_page_last 133
_journal_paper_doi 10.1107/S010827019300681X
_journal_volume 50
_journal_year 1994
_chemical_formula_sum 'C16 H17 N O3 S'
_chemical_formula_weight 303.38
_symmetry_cell_setting monoclinic
_symmetry_space_group_name_Hall '-P 2ybc'
_symmetry_space_group_name_H-M 'P 1 21/c 1'
_atom_type_scat_source IntTabIV
_cell_angle_alpha 90.
_cell_angle_beta 113.13(4)
_cell_angle_gamma 90.
_cell_formula_units_Z 4
_cell_length_a 10.011(5)
_cell_length_b 13.752(4)
_cell_length_c 12.182(3)
_cell_measurement_reflns_used 25
_cell_measurement_temperature 295
_cell_measurement_theta_max 12
_cell_measurement_theta_min 8
_cell_volume 1542.3(11)
_diffrn_measurement_device CAD-4
_diffrn_measurement_method \w/2\q
_diffrn_radiation_type 'Mo K\a'
_diffrn_radiation_wavelength 0.71073
_diffrn_reflns_av_R_equivalents 0.021
_diffrn_reflns_limit_h_max 10
_diffrn_reflns_limit_h_min 0
_diffrn_reflns_limit_k_max 14
_diffrn_reflns_limit_k_min 0
_diffrn_reflns_limit_l_max 12
_diffrn_reflns_limit_l_min -12
_diffrn_reflns_number 2208
_diffrn_reflns_theta_max 22
_diffrn_standards_decay_% 0
_diffrn_standards_interval_time 60
_diffrn_standards_number 3
_exptl_absorpt_coefficient_mu 0.208
_exptl_absorpt_correction_type none
_exptl_crystal_colour colourless
_exptl_crystal_density_diffrn 1.307
_exptl_crystal_size_max 0.60
_exptl_crystal_size_mid 0.50
_exptl_crystal_size_min 0.40
_refine_diff_density_max 0.35
_refine_diff_density_min -0.28
_refine_ls_extinction_method none
_refine_ls_goodness_of_fit_obs 1.9
_refine_ls_hydrogen_treatment 'H atoms at calculated positions and refined as riding'
_refine_ls_number_parameters 141
_refine_ls_number_reflns 1196
_refine_ls_R_factor_obs 0.056
_refine_ls_shift/esd_max 0.12
_refine_ls_structure_factor_coef F
_refine_ls_weighting_details 'w = 1/(\sF)^2^ = 4F^2^/[\sI^2^+(pF^2^)^2^]^1/2^, where p = 0.4'
_refine_ls_weighting_scheme calc
_refine_ls_wR_factor_obs 0.085
_reflns_number_observed 1196
_reflns_number_total 1890
_reflns_observed_criterion I>3\s(I)
_cod_data_source_file du1045.cif
_cod_data_source_block du1045_structure_1_of_1
_cod_depositor_comments
;
The following automatic conversions were performed:

'_refine_ls_weighting_scheme' value '1/(\sF)^2^ =
4F^2^/[\sI^2^+(pF^2^)^2^]^1/2^, where p = 0.4' was changed to 'calc'.
New tag '_refine_ls_weighting_details' was created. The value of the
new tag was set to 'w = 1/(\sF)^2^ = 4F^2^/[\sI^2^+(pF^2^)^2^]^1/2^,
where p = 0.4'.

Automatic conversion script
Id: cif_fix_values 3143 2015-03-26 13:38:13Z robertas 
;
_cod_original_cell_volume 1542.0(10)
_cod_original_sg_symbol_H-M 'P 21/c'
_cod_database_code 2009379

loop_
_atom_site_label
_atom_site_fract_x
_atom_site_fract_y
_atom_site_fract_z
S .5601(2) .0197(2) .2767(2)
O(1) .8645(7) .3186(5) .6945(5)
O(2) .7407(6) .3856(4) .4186(5)
O(3) .9372(6) .4063(4) .3798(5)
N .8686(8) -.0645(5) .5359(7)
C(1) .7915(8) .2601(6) .6217(7)
C(2) .8430(7) .2051(6) .5368(6)
C(3) .7001(7) .1589(6) .4446(6)
C(4) .6090(8) .1385(6) .5191(6)
C(5) .6404(9) .2278(7) .6008(8)
C(6) .9321(8) .2663(6) .4861(6)
C(7) .8525(8) .3581(6) .4234(6)
C(8) .8830(10) .4976(8) .3232(8)
C(9) .7300(8) .0690(6) .3820(6)
C(10) .8093(8) -.0069(6) .4690(6)
C(11) .6263(8) -.0745(6) .2129(7)
C(12) .6640(10) -.0544(7) .1174(8)
C(13) .7190(10) -.1300(9) .0719(9)
C(14) .7380(10) -.2217(8) .1210(10)
C(15) .7010(10) -.2403(7) .2140(10)
C(16) .6440(10) -.1670(7) .2617(8)
H2 .913 .157 .575
H3 .649 .201 .380
H9 .790 .088 .342
H12 .650 .009 .083
H13 .746 -.119 .006
H14 .780 -.272 .090
H15 .714 -.304 .247
H16 .617 -.180 .327
H41 .640 .081 .565
H42 .509 .133 .469
H51 .574 .278 .562
H52 .633 .212 .674
H61 .954 .228 .430
H62 1.020 .285 .550
H81 .950 .526 .296
H82 .793 .487 .258
H83 .867 .540 .379

loop_
_geom_angle_atom_site_label_1
_geom_angle_atom_site_label_2
_geom_angle_atom_site_label_3
_geom_angle
_geom_angle_publ_flag
C(9) S C(11) 100.1(4) yes
C(7) O(3) C(8) 116.3(7) yes
O(1) C(1) C(2) 124.0(8) yes
O(1) C(1) C(5) 127.0(9) yes
C(2) C(1) C(5) 109.0(6) yes
C(1) C(2) C(3) 103.3(6) yes
C(1) C(2) C(6) 114.2(6) yes
C(3) C(2) C(6) 116.7(6) yes
C(2) C(3) C(4) 103.7(5) yes
C(2) C(3) C(9) 112.3(5) yes
C(4) C(3) C(9) 114.8(6) yes
C(3) C(4) C(5) 102.6(7) yes
C(1) C(5) C(4) 106.5(8) yes
C(2) C(6) C(7) 112.7(6) yes
O(2) C(7) O(3) 124.5(7) yes
O(2) C(7) C(6) 126.7(8) yes
O(3) C(7) C(6) 108.6(7) yes
S C(9) C(3) 109.8(5) yes
S C(9) C(10) 109.5(5) yes
C(3) C(9) C(10) 111.5(6) yes
N C(10) C(9) 179.0(10) yes
S C(11) C(12) 119.7(7) yes
S C(11) C(16) 119.3(8) yes
C(12) C(11) C(16) 121.0(9) yes
C(11) C(12) C(13) 117.9(9) yes
C(12) C(13) C(14) 121.0(10) yes
C(13) C(14) C(15) 120.0(10) yes
C(14) C(15) C(16) 120.0(10) yes
C(11) C(16) C(15) 119.0(10) yes

loop_
_geom_bond_atom_site_label_1
_geom_bond_atom_site_label_2
_geom_bond_distance
_geom_bond_publ_flag
S C(9) 1.812(7) yes
S C(11) 1.769(9) yes
O(1) C(1) 1.208(9) yes
O(2) C(7) 1.160(10) yes
O(3) C(7) 1.340(10) yes
O(3) C(8) 1.430(10) yes
N C(10) 1.130(10) yes
C(1) C(2) 1.530(10) yes
C(1) C(5) 1.500(10) yes
C(2) C(3) 1.566(9) yes
C(2) C(6) 1.520(10) yes
C(3) C(4) 1.540(10) yes
C(3) C(9) 1.540(10) yes
C(4) C(5) 1.530(10) yes
C(6) C(7) 1.530(10) yes
C(11) C(12) 1.380(10) yes
C(11) C(16) 1.390(10) yes
C(12) C(13) 1.39(2) yes
C(13) C(14) 1.38(2) yes
C(14) C(15) 1.36(2) yes
C(15) C(16) 1.39(2) yes
C(9) C(10) 1.480(10) yes
